data_7236039
loop_
_publ_author_name
'Bhattacharya, Sudeshna'
'Bala, Sukhen'
'Mondal, Raju'

_publ_section_title
;
 Design of chiral Co(ii)-MOFs and their application in environmental
 remediation and waste water treatment
;
_journal_issue 30
_journal_name_full 'RSC Advances'
_journal_page_first 25149
_journal_paper_doi 10.1039/C5RA26154F
_journal_volume 6
_journal_year 2016
_chemical_formula_sum 'C24 H18 Co N3 O9'
_chemical_formula_weight 551.34
_space_group_IT_number 14
_space_group_name_Hall '-P 2ybc'
_space_group_name_H-M_alt 'P 1 21/c 1'
_symmetry_cell_setting monoclinic
_symmetry_space_group_name_H-M 'P 1 21/c 1'
_atom_sites_solution_hydrogens geom
_atom_sites_solution_primary direct
_atom_sites_solution_secondary difmap
_audit_creation_method SHELXL-97
_audit_update_record
;
2015-11-03 deposited with the CCDC.
2016-02-19 downloaded from the CCDC.
;
_cell_angle_alpha 90.00
_cell_angle_beta 90.689(2)
_cell_angle_gamma 90.00
_cell_formula_units_Z 4
_cell_length_a 14.5169(9)
_cell_length_b 9.0637(6)
_cell_length_c 18.5938(12)
_cell_measurement_reflns_used 8470
_cell_measurement_temperature 120(2)
_cell_measurement_theta_max 32.012
_cell_measurement_theta_min 2.50
_cell_volume 2446.3(3)
_computing_cell_refinement 'Bruker APEX-2'
_computing_data_collection 'Bruker APEX-2'
_computing_data_reduction 'Bruker SHELXTL'
_computing_molecular_graphics 'Bruker SHELXTL'
_computing_publication_material 'Bruker SHELXTL'
_computing_structure_refinement 'SHELXL-97 (Sheldrick, 2008)'
_computing_structure_solution 'SHELXS-97 (Sheldrick, 2008)'
_diffrn_ambient_temperature 120(2)
_diffrn_detector_area_resol_mean 8
_diffrn_measured_fraction_theta_full 0.975
_diffrn_measured_fraction_theta_max 0.975
_diffrn_measurement_device_type 'Bruker APEX-2 CCD area detector'
_diffrn_measurement_method '/w scans'
_diffrn_radiation_monochromator graphite
_diffrn_radiation_source 'fine-focus sealed tube'
_diffrn_radiation_type MoK\a
_diffrn_radiation_wavelength 0.71073
_diffrn_reflns_av_R_equivalents 0.1568
_diffrn_reflns_av_sigmaI/netI 0.1673
_diffrn_reflns_limit_h_max 19
_diffrn_reflns_limit_h_min -20
_diffrn_reflns_limit_k_max 12
_diffrn_reflns_limit_k_min -12
_diffrn_reflns_limit_l_max 26
_diffrn_reflns_limit_l_min -23
_diffrn_reflns_number 30966
_diffrn_reflns_theta_full 30.00
_diffrn_reflns_theta_max 30.00
_diffrn_reflns_theta_min 1.40
_exptl_absorpt_coefficient_mu 0.760
_exptl_absorpt_correction_T_max 1.000
_exptl_absorpt_correction_T_min 0.6590
_exptl_absorpt_correction_type multi-scan
_exptl_absorpt_process_details 'SADABS v.2.03 (Bruker, 2001),wR2(int)=0.1441 before correction'
_exptl_crystal_colour Block
_exptl_crystal_density_diffrn 1.497
_exptl_crystal_density_meas ?
_exptl_crystal_density_method 'not measured'
_exptl_crystal_description Purple
_exptl_crystal_F_000 1128
_exptl_crystal_size_max 0.26
_exptl_crystal_size_mid 0.22
_exptl_crystal_size_min 0.20
_refine_diff_density_max 1.502
_refine_diff_density_min -2.484
_refine_diff_density_rms 0.251
_refine_ls_extinction_method none
_refine_ls_goodness_of_fit_ref 1.434
_refine_ls_hydrogen_treatment constr
_refine_ls_matrix_type full
_refine_ls_number_parameters 333
_refine_ls_number_reflns 6953
_refine_ls_number_restraints 0
_refine_ls_restrained_S_all 1.434
_refine_ls_R_factor_all 0.1978
_refine_ls_R_factor_gt 0.1178
_refine_ls_shift/su_max 0.000
_refine_ls_shift/su_mean 0.000
_refine_ls_structure_factor_coef Fsqd
_refine_ls_weighting_details 'calc w=1/[\s^2^(Fo^2^)+(0.1000P)^2^+0.0000P] where P=(Fo^2^+2Fc^2^)/3'
_refine_ls_weighting_scheme calc
_refine_ls_wR_factor_gt 0.2818
_refine_ls_wR_factor_ref 0.3280
_reflns_number_gt 3560
_reflns_number_total 6953
_reflns_threshold_expression I>2\s(I)
_cod_data_source_file c5ra26154f2.cif
_cod_data_source_block 12sbj045_0m
_cod_depositor_comments
;
The following automatic conversions were performed:

data item '_symmetry_cell_setting' value 'Monoclinic' was changed to
'monoclinic' in accordance with the
/home/saulius/struct/COD-crude-data/automatic-downloads/DataCite-retrospective/RSC/depositions/lib/dictionaries/cif_core.dic
dictionary named 'cif_core.dic' version 2.4.2 last updated on
2011-04-26.

data item '_exptl_crystal_density_meas' value 'not measured' was
changed to '?' -- the value is perceived as not measured.

Automatic conversion script
Id: cif_fix_values 6909 2019-04-08 15:41:33Z antanas 
;
_cod_original_sg_symbol_H-M P2(1)/c
_cod_database_code 7236039

loop_
_symmetry_equiv_pos_as_xyz
'x, y, z'
'-x, y+1/2, -z+1/2'
'-x, -y, -z'
'x, -y-1/2, z-1/2'

loop_
_atom_site_label
_atom_site_type_symbol
_atom_site_fract_x
_atom_site_fract_y
_atom_site_fract_z
_atom_site_U_iso_or_equiv
_atom_site_adp_type
_atom_site_occupancy
_atom_site_symmetry_multiplicity
_atom_site_calc_flag
_atom_site_refinement_flags
Co1 Co 0.21942(5) 0.97259(8) 0.48531(4) 0.0181(3) Uani 1 1 d .
O6 O 0.1425(3) 1.1718(4) 0.4888(2) 0.0206(9) Uani 1 1 d .
O5 O 0.2962(3) 0.7865(4) 0.4849(2) 0.0276(10) Uani 1 1 d .
C18 C 0.0375(4) 0.9775(6) 0.3994(3) 0.0165(11) Uani 1 1 d .
O3 O 0.5179(3) 0.2757(5) 0.6433(2) 0.0304(11) Uani 1 1 d .
N3 N 0.0128(3) 1.1196(5) 0.4244(2) 0.0175(10) Uani 1 1 d .
H3A H -0.0410 1.1514 0.4122 0.021 Uiso 1 1 calc R
N2 N 0.1161(3) 0.7808(5) 0.3831(3) 0.0213(10) Uani 1 1 d .
H2A H 0.1600 0.7173 0.3852 0.026 Uiso 1 1 calc R
O4 O 0.2357(3) 0.5883(4) 0.4327(2) 0.0263(10) Uani 1 1 d .
N1 N 0.1131(3) 0.9081(5) 0.4219(3) 0.0201(10) Uani 1 1 d .
O1S O 0.3074(3) 1.0826(4) 0.4212(2) 0.0289(10) Uani 1 1 d .
C20 C 0.0285(4) 1.3594(6) 0.4822(3) 0.0187(11) Uani 1 1 d .
C9 C 0.4810(5) 0.5244(6) 0.6015(3) 0.0263(13) Uani 1 1 d .
H9A H 0.5324 0.5653 0.6241 0.032 Uiso 1 1 calc R
C11 C 0.3499(4) 0.5557(6) 0.5241(3) 0.0199(12) Uani 1 1 d .
C12 C 0.3309(4) 0.4014(6) 0.5303(3) 0.0222(12) Uani 1 1 d .
H12A H 0.2808 0.3599 0.5060 0.027 Uiso 1 1 calc R
C19 C 0.0655(4) 1.2100(6) 0.4655(3) 0.0187(12) Uani 1 1 d .
C22 C 0.0725(4) 1.4360(6) 0.5371(3) 0.0216(12) Uani 1 1 d .
H22A H 0.1213 1.3927 0.5621 0.032 Uiso 1 1 calc R
C2 C 0.6973(4) 0.3753(6) 0.8103(3) 0.0200(12) Uani 1 1 d .
C6 C 0.6592(4) 0.2426(6) 0.7021(3) 0.0246(13) Uani 1 1 d .
H6A H 0.6743 0.1755 0.6663 0.030 Uiso 1 1 calc R
C21 C -0.0437(4) 1.4220(6) 0.4449(3) 0.0217(12) Uani 1 1 d .
C13 C 0.3870(4) 0.3160(6) 0.5722(3) 0.0277(13) Uani 1 1 d .
H13A H 0.3748 0.2158 0.5770 0.033 Uiso 1 1 calc R
C17 C -0.0115(4) 0.8977(6) 0.3498(3) 0.0193(12) Uani 1 1 d .
H17A H -0.0666 0.9237 0.3272 0.023 Uiso 1 1 calc R
C10 C 0.4224(4) 0.6122(6) 0.5610(3) 0.0226(13) Uani 1 1 d .
H10A H 0.4332 0.7133 0.5590 0.027 Uiso 1 1 calc R
C14 C 0.2897(4) 0.6515(6) 0.4775(3) 0.0210(12) Uani 1 1 d .
C5 C 0.5761(4) 0.3164(6) 0.6996(3) 0.0227(13) Uani 1 1 d .
C4 C 0.5521(4) 0.4205(6) 0.7493(3) 0.0247(13) Uani 1 1 d .
H4A H 0.4959 0.4696 0.7462 0.030 Uiso 1 1 calc R
C3 C 0.6151(4) 0.4508(6) 0.8051(3) 0.0237(13) Uani 1 1 d .
H3B H 0.6012 0.5227 0.8390 0.028 Uiso 1 1 calc R
C7 C 0.7193(4) 0.2697(6) 0.7580(3) 0.0222(12) Uani 1 1 d .
H7A H 0.7746 0.2181 0.7612 0.027 Uiso 1 1 calc R
C8 C 0.4629(4) 0.3786(6) 0.6080(3) 0.0232(13) Uani 1 1 d .
C16 C 0.0395(4) 0.7683(6) 0.3404(3) 0.0215(12) Uani 1 1 d .
C15 C 0.0271(5) 0.6427(7) 0.2915(4) 0.0310(15) Uani 1 1 d .
H15A H 0.0279 0.6768 0.2427 0.047 Uiso 1 1 calc R
H15B H -0.0309 0.5958 0.3008 0.047 Uiso 1 1 calc R
H15C H 0.0762 0.5731 0.2992 0.047 Uiso 1 1 calc R
O1W O 0.2730(5) 0.3332(5) 0.3570(3) 0.0558(16) Uani 1 1 d .
O2S O 0.2224(5) 0.2608(7) 0.2102(4) 0.080(2) Uani 1 1 d .
C2S C 0.2453(10) 0.1140(12) 0.2162(6) 0.087(4) Uani 1 1 d .
C1S C 0.4059(4) 1.0688(7) 0.4219(4) 0.0361(17) Uani 1 1 d .
H1SA H 0.4313 1.1323 0.3859 0.054 Uiso 1 1 calc R
H1SB H 0.4225 0.9684 0.4119 0.054 Uiso 1 1 calc R
H1SC H 0.4297 1.0965 0.4684 0.054 Uiso 1 1 calc R
O1 O 0.7434(4) 0.5137(5) 0.9128(2) 0.0345(11) Uani 1 1 d .
O2 O 0.8333(3) 0.3287(5) 0.8765(2) 0.0307(10) Uani 1 1 d .
C1 C 0.7626(4) 0.4043(6) 0.8704(3) 0.0228(13) Uani 1 1 d .

loop_
_atom_site_aniso_label
_atom_site_aniso_U_11
_atom_site_aniso_U_22
_atom_site_aniso_U_33
_atom_site_aniso_U_23
_atom_site_aniso_U_13
_atom_site_aniso_U_12
Co1 0.0219(5) 0.0127(4) 0.0196(4) 0.0003(3) -0.0059(3) 0.0010(3)
O6 0.015(2) 0.027(2) 0.020(2) -0.0037(16) -0.0056(15) 0.0021(16)
O5 0.027(2) 0.021(2) 0.036(2) 0.0013(18) -0.0009(19) 0.0035(17)
C18 0.022(3) 0.010(2) 0.017(3) -0.001(2) -0.002(2) 0.003(2)
O3 0.040(3) 0.025(2) 0.026(2) -0.0058(18) -0.023(2) 0.0134(19)
N3 0.019(2) 0.011(2) 0.022(3) -0.0014(18) -0.0062(19) -0.0011(17)
N2 0.027(3) 0.014(2) 0.023(3) -0.0024(19) -0.006(2) 0.0054(19)
O4 0.032(2) 0.0177(19) 0.029(2) 0.0038(17) -0.0078(18) 0.0054(17)
N1 0.024(3) 0.016(2) 0.020(2) -0.0079(19) -0.0086(19) -0.0006(19)
O1S 0.028(2) 0.025(2) 0.034(3) -0.0011(19) 0.0042(19) 0.0011(18)
C20 0.023(3) 0.014(2) 0.019(3) -0.002(2) 0.000(2) -0.003(2)
C9 0.028(3) 0.022(3) 0.029(3) 0.000(3) -0.009(3) -0.002(2)
C11 0.025(3) 0.013(3) 0.021(3) 0.004(2) -0.001(2) 0.002(2)
C12 0.026(3) 0.015(3) 0.025(3) -0.002(2) -0.006(2) -0.006(2)
C19 0.018(3) 0.016(3) 0.022(3) 0.002(2) 0.003(2) 0.003(2)
C22 0.027(3) 0.012(2) 0.025(3) 0.004(2) -0.006(2) 0.001(2)
C2 0.022(3) 0.021(3) 0.017(3) -0.002(2) -0.003(2) -0.001(2)
C6 0.035(4) 0.014(2) 0.025(3) -0.005(2) -0.011(3) 0.006(2)
C21 0.026(3) 0.010(2) 0.028(3) -0.004(2) -0.008(2) 0.001(2)
C13 0.042(4) 0.002 0.039(4) 0.002(2) 0.025 0.003
C17 0.019(3) 0.016(3) 0.022(3) 0.000(2) -0.006(2) -0.001(2)
C10 0.029(3) 0.016(3) 0.023(3) -0.001(2) -0.005(2) 0.003(2)
C14 0.030(3) 0.006(2) 0.026(3) 0.002(2) -0.002(2) -0.003(2)
C5 0.026(3) 0.017(3) 0.024(3) 0.000(2) -0.016(2) -0.001(2)
C4 0.025(3) 0.025(3) 0.024(3) -0.008(2) -0.009(2) 0.005(2)
C3 0.028(3) 0.017(3) 0.025(3) -0.008(2) -0.009(2) 0.004(2)
C7 0.022(3) 0.019(3) 0.026(3) 0.000(2) -0.006(2) 0.005(2)
C8 0.026(3) 0.017(3) 0.026(3) -0.003(2) -0.011(2) 0.010(2)
C16 0.025(3) 0.019(3) 0.020(3) -0.003(2) -0.005(2) -0.002(2)
C15 0.035(4) 0.025(3) 0.032(4) -0.009(3) -0.005(3) 0.005(3)
O1W 0.113(5) 0.017(2) 0.037(3) 0.005(2) 0.000(3) 0.008(3)
O2S 0.095(6) 0.053(4) 0.092(5) 0.010(4) -0.005(4) -0.002(4)
C2S 0.135(11) 0.055(6) 0.072(8) 0.014(5) -0.004(7) 0.006(7)
C1S 0.024(4) 0.028(3) 0.056(5) -0.017(3) 0.008(3) -0.007(3)
O1 0.049(3) 0.031(2) 0.023(2) -0.0061(19) -0.016(2) 0.000(2)
O2 0.029(2) 0.027(2) 0.036(3) 0.0031(19) -0.0155(19) -0.0025(19)
C1 0.030(3) 0.018(3) 0.020(3) 0.001(2) -0.005(2) -0.004(2)

loop_
_atom_type_symbol
_atom_type_description
_atom_type_scat_dispersion_real
_atom_type_scat_dispersion_imag
_atom_type_scat_source
C C 0.0033 0.0016 'International Tables Vol C Tables 4.2.6.8 and 6.1.1.4'
H H 0.0000 0.0000 'International Tables Vol C Tables 4.2.6.8 and 6.1.1.4'
N N 0.0061 0.0033 'International Tables Vol C Tables 4.2.6.8 and 6.1.1.4'
O O 0.0106 0.0060 'International Tables Vol C Tables 4.2.6.8 and 6.1.1.4'
Co Co 0.3494 0.9721 'International Tables Vol C Tables 4.2.6.8 and 6.1.1.4'

loop_
_geom_angle_atom_site_label_1
_geom_angle_atom_site_label_2
_geom_angle_atom_site_label_3
_geom_angle
_geom_angle_site_symmetry_1
_geom_angle_site_symmetry_3
O1 Co1 N1 143.5(2) 2_656 .
O1 Co1 O1S 107.6(2) 2_656 .
N1 Co1 O1S 106.42(19) . .
O1 Co1 O5 90.93(18) 2_656 .
N1 Co1 O5 100.03(18) . .
O1S Co1 O5 93.25(17) . .
O1 Co1 O6 87.04(17) 2_656 .
N1 Co1 O6 82.28(16) . .
O1S Co1 O6 86.27(16) . .
O5 Co1 O6 177.67(16) . .
C19 O6 Co1 134.1(4) . .
C14 O5 Co1 141.7(4) . .
N1 C18 C17 112.6(5) . .
N1 C18 N3 122.6(5) . .
C17 C18 N3 124.8(5) . .
C5 O3 C8 121.3(4) . .
C19 N3 C18 126.4(5) . .
C19 N3 H3A 116.8 . .
C18 N3 H3A 116.8 . .
N1 N2 C16 110.4(5) . .
N1 N2 H2A 124.8 . .
C16 N2 H2A 124.8 . .
C18 N1 N2 105.4(4) . .
C18 N1 Co1 132.1(4) . .
N2 N1 Co1 121.8(4) . .
C1S O1S Co1 126.0(4) . .
C21 C20 C22 120.5(5) . .
C21 C20 C19 123.0(5) . .
C22 C20 C19 116.5(5) . .
C8 C9 C10 119.5(6) . .
C8 C9 H9A 120.2 . .
C10 C9 H9A 120.2 . .
C10 C11 C12 118.7(5) . .
C10 C11 C14 121.3(5) . .
C12 C11 C14 120.1(5) . .
C13 C12 C11 119.2(5) . .
C13 C12 H12A 120.4 . .
C11 C12 H12A 120.4 . .
O6 C19 N3 121.9(5) . .
O6 C19 C20 120.2(5) . .
N3 C19 C20 117.8(5) . .
C20 C22 C21 120.2(5) . 3_586
C20 C22 H22A 119.9 . .
C21 C22 H22A 119.9 3_586 .
C3 C2 C7 119.6(5) . .
C3 C2 C1 120.7(5) . .
C7 C2 C1 119.7(5) . .
C7 C6 C5 119.2(5) . .
C7 C6 H6A 120.4 . .
C5 C6 H6A 120.4 . .
C20 C21 C22 119.3(5) . 3_586
C12 C13 C8 120.3(5) . .
C12 C13 H13A 119.9 . .
C8 C13 H13A 119.9 . .
C18 C17 C16 104.9(5) . .
C18 C17 H17A 127.6 . .
C16 C17 H17A 127.6 . .
C11 C10 C9 122.0(5) . .
C11 C10 H10A 119.0 . .
C9 C10 H10A 119.0 . .
O5 C14 O4 124.4(5) . .
O5 C14 C11 117.7(5) . .
O4 C14 C11 117.9(4) . .
C4 C5 C6 122.7(5) . .
C4 C5 O3 122.4(5) . .
C6 C5 O3 114.9(5) . .
C5 C4 C3 117.8(5) . .
C5 C4 H4A 121.1 . .
C3 C4 H4A 121.1 . .
C2 C3 C4 120.8(5) . .
C2 C3 H3B 119.6 . .
C4 C3 H3B 119.6 . .
C6 C7 C2 119.9(5) . .
C6 C7 H7A 120.0 . .
C2 C7 H7A 120.0 . .
C9 C8 O3 126.0(5) . .
C9 C8 C13 120.3(5) . .
O3 C8 C13 113.5(5) . .
N2 C16 C17 106.7(5) . .
N2 C16 C15 121.2(5) . .
C17 C16 C15 131.9(5) . .
C16 C15 H15A 109.5 . .
C16 C15 H15B 109.5 . .
H15A C15 H15B 109.5 . .
C16 C15 H15C 109.5 . .
H15A C15 H15C 109.5 . .
H15B C15 H15C 109.5 . .
O1S C1S H1SA 109.5 . .
O1S C1S H1SB 109.5 . .
H1SA C1S H1SB 109.5 . .
O1S C1S H1SC 109.5 . .
H1SA C1S H1SC 109.5 . .
H1SB C1S H1SC 109.5 . .
C1 O1 Co1 112.1(4) . 2_646
O2 C1 O1 123.3(5) . .
O2 C1 C2 119.6(5) . .
O1 C1 C2 117.0(5) . .

loop_
_geom_bond_atom_site_label_1
_geom_bond_atom_site_label_2
_geom_bond_distance
_geom_bond_site_symmetry_2
Co1 O1 1.999(5) 2_656
Co1 N1 2.017(4) .
Co1 O1S 2.021(4) .
Co1 O5 2.022(4) .
Co1 O6 2.124(4) .
O6 C19 1.244(6) .
O5 C14 1.236(6) .
C18 N1 1.329(7) .
C18 C17 1.366(7) .
C18 N3 1.416(7) .
O3 C5 1.388(6) .
O3 C8 1.388(6) .
N3 C19 1.351(7) .
N3 H3A 0.8600 .
N2 N1 1.362(6) .
N2 C16 1.363(7) .
N2 H2A 0.8600 .
O4 C14 1.273(7) .
O1S C1S 1.434(8) .
C20 C21 1.373(8) .
C20 C22 1.384(8) .
C20 C19 1.491(7) .
C9 C8 1.354(8) .
C9 C10 1.382(8) .
C9 H9A 0.9300 .
C11 C10 1.350(8) .
C11 C12 1.430(7) .
C11 C14 1.500(8) .
C12 C13 1.361(8) .
C12 H12A 0.9300 .
C22 C21 1.395(7) 3_586
C22 H22A 0.9300 .
C2 C3 1.378(8) .
C2 C7 1.405(8) .
C2 C1 1.480(8) .
C6 C7 1.370(8) .
C6 C5 1.380(8) .
C6 H6A 0.9300 .
C21 C22 1.395(7) 3_586
C13 C8 1.401(8) .
C13 H13A 0.9300 .
C17 C16 1.399(8) .
C17 H17A 0.9300 .
C10 H10A 0.9300 .
C5 C4 1.369(8) .
C4 C3 1.401(8) .
C4 H4A 0.9300 .
C3 H3B 0.9300 .
C7 H7A 0.9300 .
C16 C15 1.467(8) .
C15 H15A 0.9600 .
C15 H15B 0.9600 .
C15 H15C 0.9600 .
O2S C2S 1.376(12) .
C1S H1SA 0.9600 .
C1S H1SB 0.9600 .
C1S H1SC 0.9600 .
O1 C1 1.298(7) .
O1 Co1 1.999(5) 2_646
O2 C1 1.239(7) .
